data_2101605
loop_
_publ_author_name
'Baldinozzi, G.'
'Goutenoire, F.'
'Hervieu, M.'
'Suard, E.'
'Grebille, D.'

_publ_section_title
;
 Incommensurate modulated disorder in Ba~0.85~Ca~2.15~In~6~O~12~
;
_journal_issue 5
_journal_name_full 'Acta Crystallographica Section B'
_journal_page_first 780
_journal_page_last 789
_journal_paper_doi 10.1107/S0108768196006519
_journal_volume 52
_journal_year 1996
_chemical_formula_sum 'Ba0.85 Ca2.15 In6 O12'
_chemical_formula_weight 1083.82
_symmetry_cell_setting hexagonal
_symmetry_space_group_name_Hall '-P 6c'
_symmetry_space_group_name_H-M 'P 63/m'
_cell_angle_alpha 90.0
_cell_angle_beta 90.0
_cell_angle_gamma 120.0
_cell_formula_units_Z 1
_cell_length_a 9.88800(10)
_cell_length_b 9.88800(10)
_cell_length_c 3.21700(10)
_cell_volume 272.395(9)
_diffrn_radiation_type Cu
_diffrn_radiation_wavelength 1.54184
_exptl_crystal_density_diffrn 5.44
_cod_data_source_file du0409.cif
_cod_data_source_block du0409a
_cod_original_cell_volume 272.4
_cod_database_code 2101605

loop_
_atom_site_label
_atom_site_fract_x
_atom_site_fract_y
_atom_site_fract_z
Ba .0 .0 .160(12)
Ca .333 .6667 .25
In .34720(10) -.0044(2) .25
O1 .1935(3) .3048(3) .25
O2 .5316(3) .3985(2) .25
